data_7102739
loop_
_publ_author_name
'Barba, Victor'
'H\"opfl, Herbert'
'Farf\'an, Norberto'
'Santillan, Rosa'
'Beltran, Hiram I'
'Zamudio-Rivera, Luis S'

_publ_section_title
;
 Boron-nitrogen macrocycles: a new generation of calix[3]arenes.
;
_journal_issue 24
_journal_name_full 'Chemical communications (Cambridge, England)'
_journal_page_first 2834
_journal_page_last 2835
_journal_paper_doi 10.1039/b410148k
_journal_year 2004
_chemical_formula_sum 'C77.33 H96 B2.67 N2.67 O10.67'
_chemical_formula_weight 1262.39
_chemical_melting_point 544.15
_chemical_name_common
;
Trimethoxy-(tris-(mu-(3-phenyl-kC)imine-kN)methyl-2-(3,5-di-
tert-butyl)phenolate-kO)triboro'
;
_chemical_name_systematic
;
Trimethoxy-[tris-[mu-(3-phenyl-kC)imine-kN]methyl-2-(3,5-di-tert-
butyl)phenolate-kO)triboro'
;
_space_group_IT_number 205
_symmetry_cell_setting cubic
_symmetry_space_group_name_Hall '-P 2ac 2ab 3'
_symmetry_space_group_name_H-M 'P a -3'
_atom_sites_solution_hydrogens geom
_atom_sites_solution_primary direct
_atom_sites_solution_secondary difmap
_audit_creation_method SHELXL-97
_cell_angle_alpha 90.00
_cell_angle_beta 90.00
_cell_angle_gamma 90.00
_cell_formula_units_Z 9
_cell_length_a 25.6586(13)
_cell_length_b 25.6586(13)
_cell_length_c 25.6586(13)
_cell_measurement_temperature 273(2)
_cell_volume 16892.7(15)
_computing_cell_refinement 'Bruker SMART'
_computing_data_collection 'Bruker SMART'
_computing_data_reduction 'Bruker SAINT'
_computing_molecular_graphics 'Bruker SHELXTL'
_computing_publication_material 'Bruker SHELXTL'
_computing_structure_refinement 'SHELXL-97 (Sheldrick, 1997)'
_computing_structure_solution 'SHELXS-97 (Sheldrick, 1990)'
_diffrn_ambient_temperature 100(2)
_diffrn_measured_fraction_theta_full 1.000
_diffrn_measured_fraction_theta_max 1.000
_diffrn_measurement_device_type 'CCD area detector'
_diffrn_measurement_method 'phi and omega scans'
_diffrn_radiation_monochromator graphite
_diffrn_radiation_source 'fine-focus sealed tube'
_diffrn_radiation_type MoK\a
_diffrn_radiation_wavelength 0.71073
_diffrn_reflns_av_R_equivalents 0.0768
_diffrn_reflns_av_sigmaI/netI 0.0192
_diffrn_reflns_limit_h_max 28
_diffrn_reflns_limit_h_min -28
_diffrn_reflns_limit_k_max 28
_diffrn_reflns_limit_k_min -28
_diffrn_reflns_limit_l_max 28
_diffrn_reflns_limit_l_min -28
_diffrn_reflns_number 133329
_diffrn_reflns_theta_full 22.99
_diffrn_reflns_theta_max 22.99
_diffrn_reflns_theta_min 1.37
_exptl_absorpt_coefficient_mu 0.073
_exptl_absorpt_correction_type none
_exptl_crystal_colour yellow
_exptl_crystal_density_diffrn 1.117
_exptl_crystal_density_meas 0
_exptl_crystal_density_method 'not measured'
_exptl_crystal_description prims
_exptl_crystal_F_000 6096
_exptl_crystal_size_max 0.32
_exptl_crystal_size_mid 0.30
_exptl_crystal_size_min 0.26
_refine_diff_density_max 0.668
_refine_diff_density_min -0.483
_refine_diff_density_rms 0.069
_refine_ls_extinction_method none
_refine_ls_goodness_of_fit_ref 1.229
_refine_ls_hydrogen_treatment mixed
_refine_ls_matrix_type full
_refine_ls_number_parameters 335
_refine_ls_number_reflns 3926
_refine_ls_number_restraints 0
_refine_ls_restrained_S_all 1.229
_refine_ls_R_factor_all 0.1079
_refine_ls_R_factor_gt 0.1072
_refine_ls_shift/su_max 0.002
_refine_ls_shift/su_mean 0.000
_refine_ls_structure_factor_coef Fsqd
_refine_ls_weighting_details 'calc w==1/[\s^2^(Fo^2^)+(0.0609P)^2^+69.5827P] where P==(Fo^2^+2Fc^2^)/3'
_refine_ls_weighting_scheme calc
_refine_ls_wR_factor_gt 0.2334
_refine_ls_wR_factor_ref 0.2338
_reflns_number_gt 3895
_reflns_number_total 3926
_reflns_threshold_expression >2sigma(I)
_cod_data_source_file b410148k.txt
_cod_data_source_block complex1d
_cod_depositor_comments
;
The following automatic conversions were performed:
'_symmetry_cell_setting' value 'Cubic' changed to 'cubic' according to
'/home/saulius/struct/CIF-dictionaries/cif_core.dic' dictionary named
'cif_core.dic' version 2.4.1 from 2010-06-29.

Automatic conversion script
Id: cif_fix_enum 1527 2010-12-29 10:47:43Z saulius 

The following automatic conversions were performed:

'_chemical_melting_point' value ' 271 C ' was changed to '544.15' -
it was converted from degrees Celsius(C) to Kelvins(K).

Automatic conversion script
Id: cif_fix_values 1646 2011-03-28 12:23:43Z adriana 
;
_cod_original_sg_symbol_H-M Pa-3
_cod_database_code 7102739

loop_
_symmetry_equiv_pos_as_xyz
'x, y, z'
'-x+1/2, -y, z+1/2'
'-x, y+1/2, -z+1/2'
'x+1/2, -y+1/2, -z'
'z, x, y'
'z+1/2, -x+1/2, -y'
'-z+1/2, -x, y+1/2'
'-z, x+1/2, -y+1/2'
'y, z, x'
'-y, z+1/2, -x+1/2'
'y+1/2, -z+1/2, -x'
'-y+1/2, -z, x+1/2'
'-x, -y, -z'
'x-1/2, y, -z-1/2'
'x, -y-1/2, z-1/2'
'-x-1/2, y-1/2, z'
'-z, -x, -y'
'-z-1/2, x-1/2, y'
'z-1/2, x, -y-1/2'
'z, -x-1/2, y-1/2'
'-y, -z, -x'
'y, -z-1/2, x-1/2'
'-y-1/2, z-1/2, x'
'y-1/2, z, -x-1/2'

loop_
_atom_site_label
_atom_site_type_symbol
_atom_site_fract_x
_atom_site_fract_y
_atom_site_fract_z
_atom_site_U_iso_or_equiv
_atom_site_adp_type
_atom_site_occupancy
_atom_site_symmetry_multiplicity
_atom_site_calc_flag
_atom_site_refinement_flags
B1 B 0.97875(19) 0.66558(19) 0.28616(19) 0.0167(11) Uani 1 1 d .
N1 N 0.95483(13) 0.70983(14) 0.32486(13) 0.0151(8) Uani 1 1 d .
O1 O 0.95943(11) 0.67952(10) 0.23340(11) 0.0152(7) Uani 1 1 d .
O2 O 1.03432(11) 0.66632(11) 0.29039(11) 0.0177(7) Uani 1 1 d .
O10 O 0.0236(3) 0.8125(2) 0.3847(2) 0.0930(19) Uani 1 1 d .
O11 O 0.7884(17) 0.7337(14) 0.3065(8) 0.217(15) Uani 0.67 1 d P
O12 O 0.9748(5) 0.5252(5) 0.4748(5) 0.237(11) Uani 1 3 d S
C1 C 0.92508(18) 0.81771(17) 0.23704(17) 0.0214(11) Uani 1 1 d .
H1 H 0.9206 0.8439 0.2617 0.026 Uiso 1 1 calc R
C2 C 0.91790(18) 0.82864(17) 0.18529(17) 0.0207(10) Uani 1 1 d .
C3 C 0.94117(17) 0.75499(17) 0.30731(17) 0.0180(10) Uani 1 1 d .
H3 H 0.9322 0.7808 0.3312 0.022 Uiso 1 1 calc R
C4 C 0.92460(17) 0.78698(17) 0.14996(17) 0.0198(10) Uani 1 1 d .
H4 H 0.9189 0.7939 0.1148 0.024 Uiso 1 1 calc R
C5 C 0.94691(16) 0.72737(16) 0.21715(17) 0.0157(10) Uani 1 1 d .
C6 C 0.93913(17) 0.76726(16) 0.25329(17) 0.0182(10) Uani 1 1 d .
C7 C 0.93902(16) 0.73678(16) 0.16327(16) 0.0156(10) Uani 1 1 d .
C8 C 0.98739(16) 0.67687(16) 0.40842(17) 0.0180(10) Uani 1 1 d .
H8 H 1.0194 0.6692 0.3932 0.022 Uiso 1 1 calc R
C9 C 0.97865(17) 0.66671(18) 0.46060(17) 0.0208(10) Uani 1 1 d .
H9 H 1.0051 0.6523 0.4807 0.025 Uiso 1 1 calc R
C10 C 0.93100(17) 0.67770(16) 0.48317(16) 0.0166(10) Uani 1 1 d .
H10 H 0.9261 0.6704 0.5183 0.020 Uiso 1 1 calc R
C11 C 0.89980(16) 0.70927(16) 0.40216(16) 0.0147(9) Uani 1 1 d .
H11 H 0.8733 0.7234 0.3818 0.018 Uiso 1 1 calc R
C12 C 0.94764(16) 0.69865(16) 0.37947(16) 0.0145(9) Uani 1 1 d .
C13 C 0.89024(16) 0.69930(15) 0.45493(16) 0.0130(9) Uani 1 1 d .
C14 C 0.90057(19) 0.65261(18) 0.13325(18) 0.0278(11) Uani 1 1 d .
H14A H 0.9043 0.6384 0.1677 0.042 Uiso 1 1 calc R
H14B H 0.9029 0.6250 0.1081 0.042 Uiso 1 1 calc R
H14C H 0.8673 0.6694 0.1302 0.042 Uiso 1 1 calc R
C15 C 0.99783(18) 0.66601(18) 0.12681(17) 0.0227(11) Uani 1 1 d .
H15A H 1.0016 0.6500 0.1604 0.034 Uiso 1 1 calc R
H15B H 1.0247 0.6916 0.1221 0.034 Uiso 1 1 calc R
H15C H 1.0006 0.6399 0.1002 0.034 Uiso 1 1 calc R
C16 C 0.93820(18) 0.71271(17) 0.06733(17) 0.0213(10) Uani 1 1 d .
H16A H 0.9418 0.6842 0.0434 0.032 Uiso 1 1 calc R
H16B H 0.9647 0.7382 0.0604 0.032 Uiso 1 1 calc R
H16C H 0.9045 0.7283 0.0632 0.032 Uiso 1 1 calc R
C17 C 0.94414(17) 0.69258(16) 0.12328(17) 0.0175(10) Uani 1 1 d .
C18 C 0.9456(3) 0.9020(2) 0.1270(2) 0.0478(16) Uani 1 1 d .
H18A H 0.9375 0.9366 0.1153 0.072 Uiso 1 1 calc R
H18B H 0.9470 0.8789 0.0976 0.072 Uiso 1 1 calc R
H18C H 0.9788 0.9021 0.1443 0.072 Uiso 1 1 calc R
C19 C 0.8992(3) 0.9222(2) 0.2084(2) 0.0559(19) Uani 1 1 d .
H19A H 0.8901 0.9556 0.1941 0.084 Uiso 1 1 calc R
H19B H 0.9323 0.9247 0.2258 0.084 Uiso 1 1 calc R
H19C H 0.8730 0.9116 0.2329 0.084 Uiso 1 1 calc R
C20 C 0.8521(2) 0.8805(2) 0.1355(2) 0.0431(15) Uani 1 1 d .
H20A H 0.8242 0.8716 0.1589 0.065 Uiso 1 1 calc R
H20B H 0.8547 0.8545 0.1088 0.065 Uiso 1 1 calc R
H20C H 0.8451 0.9138 0.1199 0.065 Uiso 1 1 calc R
C21 C 0.9028(2) 0.88311(18) 0.16558(18) 0.0289(12) Uani 1 1 d .
C22 C 1.06193(18) 0.70941(19) 0.2702(2) 0.0291(12) Uani 1 1 d .
H22A H 1.0544 0.7131 0.2338 0.044 Uiso 1 1 calc R
H22B H 1.0987 0.7040 0.2749 0.044 Uiso 1 1 calc R
H22C H 1.0515 0.7405 0.2883 0.044 Uiso 1 1 calc R
C30 C 0.0008(3) 0.8245(3) 0.4335(3) 0.079(2) Uani 1 1 d .
H30A H -0.0211 0.7963 0.4458 0.095 Uiso 1 1 calc R
H30B H -0.0196 0.8563 0.4318 0.095 Uiso 1 1 calc R
C31 C 0.0917(5) 0.7876(5) 0.4502(3) 0.135(5) Uani 1 1 d .
H31A H 0.1274 0.7975 0.4581 0.162 Uiso 1 1 calc R
H31B H 0.0843 0.7534 0.4646 0.162 Uiso 1 1 calc R
C32 C 0.0797(5) 0.7910(5) 0.3932(4) 0.118(4) Uani 1 1 d .
H32A H 0.0826 0.7567 0.3776 0.141 Uiso 1 1 calc R
H32B H 0.1047 0.8138 0.3763 0.141 Uiso 1 1 calc R
C33 C 0.0496(5) 0.8316(5) 0.4692(4) 0.135(5) Uani 1 1 d .
H33A H 0.0404 0.8263 0.5055 0.162 Uiso 1 1 calc R
H33B H 0.0640 0.8663 0.4653 0.162 Uiso 1 1 calc R
C34 C 0.7646(11) 0.7761(8) 0.2986(8) 0.136(7) Uani 0.67 1 d P
C35 C 0.7714(9) 0.7781(11) 0.2427(11) 0.157(9) Uani 0.67 1 d P
C36 C 0.9712(7) 0.9629(7) 0.5175(7) 0.158(5) Uani 1 1 d .
C38 C 0.9618(15) 0.5228(19) 0.5234(7) 0.29(2) Uani 0.67 1 d P

loop_
_atom_site_aniso_label
_atom_site_aniso_U_11
_atom_site_aniso_U_22
_atom_site_aniso_U_33
_atom_site_aniso_U_23
_atom_site_aniso_U_13
_atom_site_aniso_U_12
B1 0.014(3) 0.018(3) 0.018(3) 0.001(2) -0.001(2) 0.000(2)
N1 0.0110(18) 0.020(2) 0.0143(19) 0.0010(16) -0.0004(15) -0.0029(15)
O1 0.0183(16) 0.0131(15) 0.0143(15) 0.0004(12) -0.0005(12) 0.0023(12)
O2 0.0152(15) 0.0180(16) 0.0199(16) 0.0021(13) 0.0030(13) -0.0013(13)
O10 0.112(5) 0.106(5) 0.062(4) 0.009(3) -0.015(3) -0.029(4)
O11 0.216(17) 0.31(4) 0.123(13) -0.073(16) -0.073(11) 0.15(3)
O12 0.237(11) 0.237(11) 0.237(11) 0.048(11) -0.048(11) 0.048(11)
C1 0.032(3) 0.014(2) 0.019(2) -0.0041(19) -0.005(2) 0.004(2)
C2 0.025(2) 0.015(2) 0.022(2) -0.0005(19) -0.005(2) -0.0007(19)
C3 0.024(2) 0.015(2) 0.016(2) -0.0014(18) -0.0010(19) -0.0002(19)
C4 0.023(2) 0.021(2) 0.015(2) 0.0026(19) -0.0048(19) -0.002(2)
C5 0.011(2) 0.016(2) 0.020(2) 0.0013(19) 0.0006(18) -0.0010(18)
C6 0.021(2) 0.019(2) 0.016(2) 0.0011(19) -0.0026(18) -0.0018(19)
C7 0.015(2) 0.016(2) 0.015(2) -0.0006(18) 0.0008(18) -0.0048(18)
C8 0.013(2) 0.019(2) 0.022(2) -0.0044(19) 0.0009(19) 0.0050(18)
C9 0.020(2) 0.027(3) 0.015(2) 0.003(2) -0.0048(19) 0.005(2)
C10 0.024(2) 0.016(2) 0.010(2) -0.0015(18) -0.0047(19) 0.0016(19)
C11 0.014(2) 0.014(2) 0.016(2) 0.0011(18) -0.0057(18) 0.0038(18)
C12 0.020(2) 0.012(2) 0.012(2) -0.0010(17) 0.0011(18) -0.0019(18)
C13 0.020(2) 0.006(2) 0.012(2) -0.0022(16) -0.0034(18) -0.0040(17)
C14 0.038(3) 0.023(3) 0.022(3) -0.006(2) -0.002(2) -0.008(2)
C15 0.029(3) 0.022(2) 0.017(2) -0.0006(19) -0.002(2) 0.006(2)
C16 0.026(3) 0.020(2) 0.018(2) -0.0018(19) -0.002(2) 0.004(2)
C17 0.022(2) 0.014(2) 0.016(2) -0.0004(18) -0.0015(19) -0.0014(19)
C18 0.072(4) 0.023(3) 0.048(4) 0.008(3) -0.006(3) 0.001(3)
C19 0.105(6) 0.021(3) 0.042(3) 0.000(3) -0.029(4) 0.020(3)
C20 0.062(4) 0.023(3) 0.045(3) 0.000(2) -0.022(3) 0.013(3)
C21 0.049(3) 0.016(2) 0.022(3) 0.001(2) -0.011(2) 0.001(2)
C22 0.020(3) 0.029(3) 0.038(3) 0.009(2) 0.003(2) -0.005(2)
C30 0.093(6) 0.084(6) 0.061(5) -0.028(4) 0.004(4) -0.018(5)
C31 0.212(14) 0.140(10) 0.054(5) -0.013(6) 0.006(7) -0.062(10)
C32 0.147(11) 0.131(9) 0.076(7) -0.007(6) 0.017(7) -0.022(8)
C33 0.157(11) 0.165(11) 0.083(7) -0.063(8) 0.037(7) -0.056(9)
C34 0.17(2) 0.105(14) 0.128(17) -0.015(13) -0.025(17) 0.040(14)
C35 0.17(2) 0.15(2) 0.15(2) 0.051(17) 0.05(2) 0.000(18)
C36 0.133(13) 0.210(15) 0.131(12) 0.032(11) -0.043(9) -0.036(10)
C38 0.31(4) 0.49(6) 0.066(12) -0.05(2) -0.057(19) 0.26(4)

loop_
_atom_type_symbol
_atom_type_description
_atom_type_scat_dispersion_real
_atom_type_scat_dispersion_imag
_atom_type_scat_source
C C 0.0033 0.0016 'International Tables Vol C Tables 4.2.6.8 and 6.1.1.4'
H H 0.0000 0.0000 'International Tables Vol C Tables 4.2.6.8 and 6.1.1.4'
B B 0.0013 0.0007 'International Tables Vol C Tables 4.2.6.8 and 6.1.1.4'
O O 0.0106 0.0060 'International Tables Vol C Tables 4.2.6.8 and 6.1.1.4'
N N 0.0061 0.0033 'International Tables Vol C Tables 4.2.6.8 and 6.1.1.4'

loop_
_geom_angle_atom_site_label_1
_geom_angle_atom_site_label_2
_geom_angle_atom_site_label_3
_geom_angle
_geom_angle_site_symmetry_1
_geom_angle_site_symmetry_3
O2 B1 O1 113.5(4) . .
O2 B1 C13 112.0(4) . 6_566
O1 B1 C13 107.5(3) . 6_566
O2 B1 N1 108.7(3) . .
O1 B1 N1 105.2(3) . .
C13 B1 N1 109.7(3) 6_566 .
C3 N1 C12 118.8(4) . .
C3 N1 B1 121.0(3) . .
C12 N1 B1 120.1(3) . .
C5 O1 B1 125.9(3) . .
C22 O2 B1 118.9(3) . .
C30 O10 C32 109.5(6) . .
C34 O11 O11 116(2) . 6_566
C34 O11 O11 115(3) . 12_664
O11 O11 O11 60.000(9) 6_566 12_664
C38 O12 C38 103(2) 6_566 12_664
C38 O12 C38 103(2) 6_566 .
C38 O12 C38 103(2) 12_664 .
C2 C1 C6 120.7(4) . .
C1 C2 C4 116.8(4) . .
C1 C2 C21 122.7(4) . .
C4 C2 C21 120.5(4) . .
N1 C3 C6 123.3(4) . .
C7 C4 C2 125.4(4) . .
O1 C5 C6 120.1(4) . .
O1 C5 C7 119.7(4) . .
C6 C5 C7 120.2(4) . .
C5 C6 C1 121.0(4) . .
C5 C6 C3 118.7(4) . .
C1 C6 C3 120.1(4) . .
C4 C7 C5 115.9(4) . .
C4 C7 C17 123.1(4) . .
C5 C7 C17 120.9(4) . .
C12 C8 C9 118.5(4) . .
C10 C9 C8 120.7(4) . .
C9 C10 C13 122.0(4) . .
C12 C11 C13 121.7(4) . .
C8 C12 C11 120.5(4) . .
C8 C12 N1 120.6(4) . .
C11 C12 N1 118.9(4) . .
C10 C13 C11 116.5(4) . .
C10 C13 B1 124.6(4) . 12_664
C11 C13 B1 118.9(4) . 12_664
C16 C17 C7 111.6(3) . .
C16 C17 C14 107.9(4) . .
C7 C17 C14 108.6(4) . .
C16 C17 C15 107.0(4) . .
C7 C17 C15 111.4(3) . .
C14 C17 C15 110.2(4) . .
C19 C21 C20 110.6(5) . .
C19 C21 C2 112.6(4) . .
C20 C21 C2 110.2(4) . .
C19 C21 C18 107.6(5) . .
C20 C21 C18 107.3(4) . .
C2 C21 C18 108.3(4) . .
O10 C30 C33 102.3(7) . .
C32 C31 C33 96.6(10) . .
C31 C32 O10 110.4(9) . .
C30 C33 C31 106.0(7) . .
O11 C34 C35 99(3) . 12_664
O11 C34 C35 97(2) . .
C35 C34 C35 67(2) 12_664 .
C34 C35 C34 112(2) 6_566 .
C34 C35 C35 58(2) 6_566 6_566
C34 C35 C35 104.7(15) . 6_566
C34 C35 C35 107.7(19) 6_566 12_664
C34 C35 C35 54.7(17) . 12_664
C35 C35 C35 60.000(4) 6_566 12_664
C36 C36 C36 115.8(11) 22_575 19_657
O12 C38 C38 88.5(12) . 18_755
O12 C38 C38 88.5(12) . 24_657
C38 C38 C38 78(2) 18_755 24_657
O12 C38 C38 38.7(10) . 12_664
C38 C38 C38 51.2(10) 18_755 12_664
C38 C38 C38 90.000(5) 24_657 12_664
O12 C38 C38 38.7(10) . 6_566
C38 C38 C38 90.000(10) 18_755 6_566
C38 C38 C38 51.2(10) 24_657 6_566
C38 C38 C38 60.000(3) 12_664 6_566

loop_
_geom_bond_atom_site_label_1
_geom_bond_atom_site_label_2
_geom_bond_distance
_geom_bond_site_symmetry_2
B1 O2 1.430(6) .
B1 O1 1.486(6) .
B1 C13 1.601(6) 6_566
B1 N1 1.629(6) .
N1 C3 1.292(6) .
N1 C12 1.442(5) .
O1 C5 1.336(5) .
O2 C22 1.411(5) .
O10 C30 1.416(9) .
O10 C32 1.557(13) .
O11 C34 1.26(2) .
O11 O11 1.26(3) 6_566
O11 O11 1.26(3) 12_664
O12 C38 1.29(2) 6_566
O12 C38 1.29(2) 12_664
O12 C38 1.29(2) .
C1 C2 1.370(6) .
C1 C6 1.407(6) .
C2 C4 1.412(6) .
C2 C21 1.536(6) .
C3 C6 1.422(6) .
C4 C7 1.383(6) .
C5 C6 1.395(6) .
C5 C7 1.418(6) .
C7 C17 1.535(6) .
C8 C12 1.380(6) .
C8 C9 1.382(6) .
C9 C10 1.382(6) .
C10 C13 1.388(6) .
C11 C12 1.386(6) .
C11 C13 1.400(6) .
C13 B1 1.601(6) 12_664
C14 C17 1.538(6) .
C15 C17 1.540(6) .
C16 C17 1.533(6) .
C18 C21 1.556(8) .
C19 C21 1.491(7) .
C20 C21 1.514(7) .
C30 C33 1.561(13) .
C31 C32 1.498(13) .
C31 C33 1.636(16) .
C34 C35 1.39(3) 12_664
C34 C35 1.45(3) .
C35 C34 1.39(3) 6_566
C35 C35 1.56(4) 6_566
C35 C35 1.56(4) 12_664
C36 C36 1.306(13) 22_575
C36 C36 1.306(13) 19_657
C38 C38 1.61(4) 18_755
C38 C38 1.61(4) 24_657
C38 C38 2.02(4) 12_664
C38 C38 2.02(4) 6_566

loop_
_geom_torsion_atom_site_label_1
_geom_torsion_atom_site_label_2
_geom_torsion_atom_site_label_3
_geom_torsion_atom_site_label_4
_geom_torsion
_geom_torsion_site_symmetry_1
_geom_torsion_site_symmetry_4
O2 B1 N1 C3 98.5(4) . .
O1 B1 N1 C3 -23.4(5) . .
C13 B1 N1 C3 -138.7(4) 6_566 .
O2 B1 N1 C12 -82.7(4) . .
O1 B1 N1 C12 155.4(3) . .
C13 B1 N1 C12 40.1(5) 6_566 .
O2 B1 O1 C5 -91.3(5) . .
C13 B1 O1 C5 144.2(4) 6_566 .
N1 B1 O1 C5 27.3(5) . .
O1 B1 O2 C22 47.0(5) . .
C13 B1 O2 C22 168.9(4) 6_566 .
N1 B1 O2 C22 -69.7(5) . .
C6 C1 C2 C4 0.8(7) . .
C6 C1 C2 C21 -179.7(4) . .
C12 N1 C3 C6 -170.1(4) . .
B1 N1 C3 C6 8.7(6) . .
C1 C2 C4 C7 -1.7(7) . .
C21 C2 C4 C7 178.8(4) . .
B1 O1 C5 C6 -15.7(6) . .
B1 O1 C5 C7 167.4(4) . .
O1 C5 C6 C1 -178.9(4) . .
C7 C5 C6 C1 -2.1(6) . .
O1 C5 C6 C3 -4.4(6) . .
C7 C5 C6 C3 172.4(4) . .
C2 C1 C6 C5 1.0(7) . .
C2 C1 C6 C3 -173.4(4) . .
N1 C3 C6 C5 6.9(7) . .
N1 C3 C6 C1 -178.5(4) . .
C2 C4 C7 C5 0.7(7) . .
C2 C4 C7 C17 178.1(4) . .
O1 C5 C7 C4 178.1(4) . .
C6 C5 C7 C4 1.2(6) . .
O1 C5 C7 C17 0.6(6) . .
C6 C5 C7 C17 -176.3(4) . .
C12 C8 C9 C10 0.5(7) . .
C8 C9 C10 C13 -0.2(7) . .
C9 C8 C12 C11 -1.0(6) . .
C9 C8 C12 N1 -179.8(4) . .
C13 C11 C12 C8 1.1(6) . .
C13 C11 C12 N1 180.0(4) . .
C3 N1 C12 C8 -132.2(4) . .
B1 N1 C12 C8 49.0(5) . .
C3 N1 C12 C11 49.0(5) . .
B1 N1 C12 C11 -129.8(4) . .
C9 C10 C13 C11 0.2(6) . .
C9 C10 C13 B1 -179.0(4) . 12_664
C12 C11 C13 C10 -0.7(6) . .
C12 C11 C13 B1 178.6(4) . 12_664
C4 C7 C17 C16 7.2(6) . .
C5 C7 C17 C16 -175.5(4) . .
C4 C7 C17 C14 -111.7(5) . .
C5 C7 C17 C14 65.6(5) . .
C4 C7 C17 C15 126.8(4) . .
C5 C7 C17 C15 -55.9(5) . .
C1 C2 C21 C19 2.4(7) . .
C4 C2 C21 C19 -178.1(5) . .
C1 C2 C21 C20 -121.6(5) . .
C4 C2 C21 C20 57.8(6) . .
C1 C2 C21 C18 121.3(5) . .
C4 C2 C21 C18 -59.2(6) . .
C32 O10 C30 C33 22.0(10) . .
C33 C31 C32 O10 -23.6(11) . .
C30 O10 C32 C31 2.1(11) . .
O10 C30 C33 C31 -37.6(10) . .
C32 C31 C33 C30 37.0(11) . .
O11 O11 C34 C35 67(6) 6_566 12_664
O11 O11 C34 C35 0(6) 12_664 12_664
O11 O11 C34 C35 -1(6) 6_566 .
O11 O11 C34 C35 -68(6) 12_664 .
O11 C34 C35 C34 0(3) . 6_566
C35 C34 C35 C34 -96(2) 12_664 6_566
O11 C34 C35 C35 62(3) . 6_566
C35 C34 C35 C35 -35.1(10) 12_664 6_566
O11 C34 C35 C35 97(3) . 12_664
C38 O12 C38 C38 -91.8(15) 6_566 18_755
C38 O12 C38 C38 14(2) 12_664 18_755
C38 O12 C38 C38 -14(2) 6_566 24_657
C38 O12 C38 C38 91.8(15) 12_664 24_657
C38 O12 C38 C38 -106(3) 6_566 12_664
C38 O12 C38 C38 106(3) 12_664 6_566
